data_7030954
loop_
_publ_author_name
'Zhu, Yuan-Yuan'
'Cui, Chang'
'Qian, Kang'
'Yin, Ji'
'Wang, Bing-Wu'
'Wang, Zhe-Ming'
'Gao, Song'

_publ_section_title
;
 A family of enantiopure Fe(III)4 single molecule magnets: fine tuning of
 energy barrier by remote substituent.
;
_journal_issue 31
_journal_name_full 'Dalton transactions (Cambridge, England : 2003)'
_journal_page_first 11897
_journal_page_last 11907
_journal_paper_doi 10.1039/c3dt53317d
_journal_volume 43
_journal_year 2014
_chemical_absolute_configuration ad
_chemical_formula_sum 'C102 H100 Cl6 Fe4 N10 O16'
_chemical_formula_weight 2158.02
_chemical_name_common Fe4L6-Cl(S)
_chemical_name_systematic
; 
 ? 
;
_space_group_IT_number 19
_symmetry_cell_setting orthorhombic
_symmetry_space_group_name_Hall 'P 2ac 2ab'
_symmetry_space_group_name_H-M 'P 21 21 21'
_atom_sites_solution_hydrogens geom
_atom_sites_solution_primary direct
_atom_sites_solution_secondary difmap
_audit_creation_method SHELXL-97
_cell_angle_alpha 90.00
_cell_angle_beta 90.00
_cell_angle_gamma 90.00
_cell_formula_units_Z 4
_cell_length_a 20.925(4)
_cell_length_b 21.788(4)
_cell_length_c 22.222(4)
_cell_measurement_reflns_used 28517
_cell_measurement_temperature 173(2)
_cell_measurement_theta_max 26.0179
_cell_measurement_theta_min 0.9731
_cell_volume 10131(3)
_computing_cell_refinement 'CrystalClear (Rigaku Inc., 2008)'
_computing_data_collection 'CrystalClear (Rigaku Inc., 2008)'
_computing_data_reduction 'CrystalClear (Rigaku Inc., 2008)'
_computing_molecular_graphics
;
 Mercury: visualization and analysis of crystal structures, C. F. Macrae,
 P. R. Edgington, P. McCabe, E. Pidcock, G. P. Shields, R. Taylor,
 M. Towler and J. van de Streek, J. Appl. Cryst., 39, 453-457, 2006.
;
_computing_publication_material 'SHELX-97 (Sheldrick, 1997)'
_computing_structure_refinement 'SHELX-97 (Sheldrick, 1997)'
_computing_structure_solution 'SHELX-97 (Sheldrick, 1997)'
_diffrn_ambient_temperature 173(2)
_diffrn_detector_area_resol_mean 28.5714
_diffrn_measured_fraction_theta_full 0.997
_diffrn_measured_fraction_theta_max 0.997
_diffrn_measurement_device_type Saturn724+CCD
_diffrn_measurement_method '\w scans at fixed\c=45\%'
_diffrn_radiation_monochromator graphite
_diffrn_radiation_source 'fine-focus sealed tube'
_diffrn_radiation_type MoK\a
_diffrn_radiation_wavelength 0.71073
_diffrn_reflns_av_R_equivalents 0.0796
_diffrn_reflns_av_sigmaI/netI 0.0861
_diffrn_reflns_limit_h_max 25
_diffrn_reflns_limit_h_min -25
_diffrn_reflns_limit_k_max 26
_diffrn_reflns_limit_k_min -25
_diffrn_reflns_limit_l_max 27
_diffrn_reflns_limit_l_min -25
_diffrn_reflns_number 58679
_diffrn_reflns_theta_full 25.99
_diffrn_reflns_theta_max 25.99
_diffrn_reflns_theta_min 1.31
_diffrn_standards_decay_% none
_exptl_absorpt_coefficient_mu 0.789
_exptl_absorpt_correction_T_max 1.0000
_exptl_absorpt_correction_T_min 0.7291
_exptl_absorpt_correction_type multi-scan
_exptl_absorpt_process_details 'CrystalClear (Rigaku Inc., 2008)'
_exptl_crystal_colour brown
_exptl_crystal_density_diffrn 1.415
_exptl_crystal_density_method 'not measured'
_exptl_crystal_description block
_exptl_crystal_F_000 4464
_exptl_crystal_size_max 0.72
_exptl_crystal_size_mid 0.70
_exptl_crystal_size_min 0.65
_refine_diff_density_max 0.661
_refine_diff_density_min -0.925
_refine_diff_density_rms 0.174
_refine_ls_abs_structure_details 'Flack H D (1983), Acta Cryst. A39, 876-881'
_refine_ls_abs_structure_Flack 0.043(18)
_refine_ls_extinction_method none
_refine_ls_goodness_of_fit_ref 1.238
_refine_ls_hydrogen_treatment constr
_refine_ls_matrix_type full
_refine_ls_number_parameters 1251
_refine_ls_number_reflns 19848
_refine_ls_number_restraints 0
_refine_ls_restrained_S_all 1.238
_refine_ls_R_factor_all 0.0853
_refine_ls_R_factor_gt 0.0770
_refine_ls_shift/su_max 0.000
_refine_ls_shift/su_mean 0.000
_refine_ls_structure_factor_coef Fsqd
_refine_ls_weighting_details 'calc w=1/[\s^2^(Fo^2^)+(0.0796P)^2^+6.8441P] where P=(Fo^2^+2Fc^2^)/3'
_refine_ls_weighting_scheme calc
_refine_ls_wR_factor_gt 0.1895
_refine_ls_wR_factor_ref 0.2019
_reflns_number_gt 18332
_reflns_number_total 19848
_reflns_threshold_expression >2sigma(I)
_cod_data_source_file c3dt53317d2.cif
_cod_data_source_block 2S
_cod_depositor_comments 'Adding full bibliography for 7030953--7030957.cif.'
_cod_original_cell_volume 10132(3)
_cod_original_sg_symbol_H-M P2(1)2(1)2(1)
_cod_database_code 7030954

loop_
_symmetry_equiv_pos_as_xyz
'x, y, z'
'-x+1/2, -y, z+1/2'
'-x, y+1/2, -z+1/2'
'x+1/2, -y+1/2, -z'

loop_
_atom_site_label
_atom_site_type_symbol
_atom_site_fract_x
_atom_site_fract_y
_atom_site_fract_z
_atom_site_U_iso_or_equiv
_atom_site_adp_type
_atom_site_occupancy
_atom_site_symmetry_multiplicity
_atom_site_calc_flag
_atom_site_refinement_flags
C1 C 0.0176(3) 1.1576(3) 0.2928(3) 0.0344(15) Uani 1 1 d .
C2 C 0.0067(4) 1.2213(3) 0.2974(3) 0.0423(18) Uani 1 1 d .
H2 H 0.0334 1.2454 0.3226 0.051 Uiso 1 1 calc R
C3 C -0.0423(4) 1.2492(3) 0.2656(3) 0.0427(17) Uani 1 1 d .
H3 H -0.0492 1.2921 0.2690 0.051 Uiso 1 1 calc R
C4 C -0.0816(3) 1.2133(3) 0.2283(3) 0.0349(15) Uani 1 1 d .
C5 C -0.0711(4) 1.1511(3) 0.2216(3) 0.0360(16) Uani 1 1 d .
H5 H -0.0977 1.1275 0.1959 0.043 Uiso 1 1 calc R
C6 C -0.0202(3) 1.1228(3) 0.2536(3) 0.0320(14) Uani 1 1 d .
C7 C -0.0149(3) 1.0566(3) 0.2478(3) 0.0307(14) Uani 1 1 d .
H7 H -0.0427 1.0367 0.2203 0.037 Uiso 1 1 calc R
C8 C 0.0205(3) 0.9552(3) 0.2711(3) 0.0281(13) Uani 1 1 d .
H8 H -0.0176 0.9411 0.2945 0.034 Uiso 1 1 calc R
C9 C 0.0803(3) 0.9287(3) 0.3013(3) 0.0305(14) Uani 1 1 d .
H9A H 0.0749 0.8841 0.3084 0.037 Uiso 1 1 calc R
H9B H 0.1182 0.9349 0.2753 0.037 Uiso 1 1 calc R
C10 C 0.0547(4) 0.9498(4) 0.1619(3) 0.050(2) Uani 1 1 d .
H10 H 0.0898 0.9761 0.1704 0.060 Uiso 1 1 calc R
C11 C 0.0441(5) 0.9278(5) 0.1033(4) 0.063(3) Uani 1 1 d .
H11 H 0.0716 0.9405 0.0716 0.076 Uiso 1 1 calc R
C12 C -0.0058(6) 0.8880(4) 0.0909(4) 0.065(3) Uani 1 1 d .
H12 H -0.0120 0.8729 0.0512 0.078 Uiso 1 1 calc R
C13 C -0.0454(6) 0.8708(4) 0.1355(4) 0.061(3) Uani 1 1 d .
H13 H -0.0794 0.8432 0.1270 0.074 Uiso 1 1 calc R
C14 C -0.0377(4) 0.8924(3) 0.1935(3) 0.0452(18) Uani 1 1 d .
H14 H -0.0666 0.8802 0.2242 0.054 Uiso 1 1 calc R
C15 C 0.0128(3) 0.9325(3) 0.2071(3) 0.0304(14) Uani 1 1 d .
C16 C 0.2182(3) 1.0800(3) 0.2928(3) 0.0319(14) Uani 1 1 d .
C17 C 0.2503(3) 1.0858(3) 0.2373(3) 0.0368(16) Uani 1 1 d .
H17 H 0.2341 1.0652 0.2029 0.044 Uiso 1 1 calc R
C18 C 0.3055(4) 1.1212(4) 0.2323(4) 0.0469(19) Uani 1 1 d .
H18 H 0.3265 1.1253 0.1946 0.056 Uiso 1 1 calc R
C19 C 0.3296(4) 1.1503(4) 0.2830(3) 0.0415(17) Uani 1 1 d .
C20 C 0.2985(3) 1.1458(3) 0.3381(3) 0.0339(15) Uani 1 1 d .
H20 H 0.3156 1.1659 0.3725 0.041 Uiso 1 1 calc R
C21 C 0.2419(3) 1.1115(3) 0.3432(3) 0.0302(14) Uani 1 1 d .
C22 C 0.2084(3) 1.1148(3) 0.4003(3) 0.0317(15) Uani 1 1 d .
H22 H 0.2295 1.1350 0.4326 0.038 Uiso 1 1 calc R
C23 C 0.1220(3) 1.1030(3) 0.4701(3) 0.0265(13) Uani 1 1 d .
H23 H 0.1398 1.0724 0.4991 0.032 Uiso 1 1 calc R
C24 C 0.0497(3) 1.0895(3) 0.4618(3) 0.0324(14) Uani 1 1 d .
H24A H 0.0301 1.0796 0.5012 0.039 Uiso 1 1 calc R
H24B H 0.0279 1.1262 0.4453 0.039 Uiso 1 1 calc R
C25 C 0.1329(3) 1.1662(3) 0.4954(3) 0.0301(14) Uani 1 1 d .
C26 C 0.1213(4) 1.2183(3) 0.4617(3) 0.0431(18) Uani 1 1 d .
H26 H 0.1072 1.2144 0.4213 0.052 Uiso 1 1 calc R
C27 C 0.1301(5) 1.2764(4) 0.4865(4) 0.053(2) Uani 1 1 d .
H27 H 0.1205 1.3119 0.4633 0.064 Uiso 1 1 calc R
C28 C 0.1527(5) 1.2828(4) 0.5443(4) 0.059(2) Uani 1 1 d .
H28 H 0.1625 1.3224 0.5597 0.070 Uiso 1 1 calc R
C29 C 0.1609(5) 1.2319(4) 0.5793(4) 0.058(2) Uani 1 1 d .
H29 H 0.1718 1.2363 0.6206 0.070 Uiso 1 1 calc R
C30 C 0.1534(4) 1.1739(3) 0.5550(3) 0.0447(19) Uani 1 1 d .
H30 H 0.1621 1.1388 0.5790 0.054 Uiso 1 1 calc R
C31 C 0.2055(3) 1.0199(3) 0.6220(3) 0.0348(15) Uani 1 1 d .
C32 C 0.2026(4) 1.0532(4) 0.6764(3) 0.0423(17) Uani 1 1 d .
H32 H 0.1731 1.0412 0.7066 0.051 Uiso 1 1 calc R
C33 C 0.2415(4) 1.1025(4) 0.6863(3) 0.048(2) Uani 1 1 d .
H33 H 0.2400 1.1234 0.7238 0.057 Uiso 1 1 calc R
C34 C 0.2832(4) 1.1221(4) 0.6420(4) 0.0467(19) Uani 1 1 d .
C35 C 0.2883(4) 1.0903(4) 0.5880(4) 0.0472(19) Uani 1 1 d .
H35 H 0.3182 1.1031 0.5584 0.057 Uiso 1 1 calc R
C36 C 0.2488(3) 1.0387(3) 0.5775(3) 0.0293(14) Uani 1 1 d .
C37 C 0.2543(3) 1.0091(3) 0.5182(3) 0.0335(15) Uani 1 1 d .
H37 H 0.2854 1.0248 0.4912 0.040 Uiso 1 1 calc R
C38 C 0.2276(3) 0.9431(3) 0.4364(3) 0.0297(13) Uani 1 1 d .
H38 H 0.2120 0.9766 0.4094 0.036 Uiso 1 1 calc R
C39 C 0.1827(3) 0.8873(3) 0.4294(3) 0.0327(14) Uani 1 1 d .
H39A H 0.1728 0.8809 0.3862 0.039 Uiso 1 1 calc R
H39B H 0.2039 0.8500 0.4449 0.039 Uiso 1 1 calc R
C40 C 0.2950(3) 0.9269(3) 0.4185(3) 0.0309(14) Uani 1 1 d .
C41 C 0.3384(4) 0.9009(3) 0.4585(3) 0.0373(16) Uani 1 1 d .
H41 H 0.3263 0.8939 0.4991 0.045 Uiso 1 1 calc R
C42 C 0.3986(3) 0.8855(3) 0.4392(4) 0.0389(16) Uani 1 1 d .
H42 H 0.4285 0.8693 0.4672 0.047 Uiso 1 1 calc R
C43 C 0.4162(4) 0.8930(4) 0.3809(4) 0.0490(19) Uani 1 1 d .
H43 H 0.4576 0.8809 0.3679 0.059 Uiso 1 1 calc R
C44 C 0.3740(4) 0.9182(4) 0.3411(4) 0.051(2) Uani 1 1 d .
H44 H 0.3864 0.9235 0.3003 0.061 Uiso 1 1 calc R
C45 C 0.3135(4) 0.9359(3) 0.3589(3) 0.0375(16) Uani 1 1 d .
H45 H 0.2848 0.9541 0.3309 0.045 Uiso 1 1 calc R
C46 C 0.1807(3) 0.7919(3) 0.5816(3) 0.0345(15) Uani 1 1 d .
C47 C 0.2255(4) 0.7447(4) 0.5730(3) 0.0406(17) Uani 1 1 d .
H47 H 0.2650 0.7543 0.5542 0.049 Uiso 1 1 calc R
C48 C 0.2144(4) 0.6855(4) 0.5906(4) 0.051(2) Uani 1 1 d .
H48 H 0.2455 0.6545 0.5835 0.061 Uiso 1 1 calc R
C49 C 0.1569(4) 0.6714(4) 0.6190(4) 0.050(2) Uani 1 1 d .
C50 C 0.1115(4) 0.7162(3) 0.6298(4) 0.0461(19) Uani 1 1 d .
H50 H 0.0729 0.7058 0.6499 0.055 Uiso 1 1 calc R
C51 C 0.1223(3) 0.7773(3) 0.6111(3) 0.0325(15) Uani 1 1 d .
C52 C 0.0705(3) 0.8203(3) 0.6202(3) 0.0293(14) Uani 1 1 d .
H52 H 0.0343 0.8065 0.6420 0.035 Uiso 1 1 calc R
C53 C 0.0119(3) 0.9137(3) 0.6063(3) 0.0281(13) Uani 1 1 d .
H53 H -0.0227 0.8925 0.5833 0.034 Uiso 1 1 calc R
C54 C 0.0241(3) 0.9757(3) 0.5758(3) 0.0292(14) Uani 1 1 d .
H54A H -0.0170 0.9938 0.5625 0.035 Uiso 1 1 calc R
H54B H 0.0442 1.0043 0.6047 0.035 Uiso 1 1 calc R
C55 C -0.0126(3) 0.9237(3) 0.6705(3) 0.0334(15) Uani 1 1 d .
C56 C 0.0281(4) 0.9471(4) 0.7141(3) 0.0434(17) Uani 1 1 d .
H56 H 0.0720 0.9533 0.7050 0.052 Uiso 1 1 calc R
C57 C 0.0053(4) 0.9612(5) 0.7703(3) 0.057(2) Uani 1 1 d .
H57 H 0.0334 0.9767 0.8002 0.068 Uiso 1 1 calc R
C58 C -0.0597(4) 0.9528(5) 0.7833(3) 0.058(2) Uani 1 1 d .
H58 H -0.0763 0.9642 0.8215 0.070 Uiso 1 1 calc R
C59 C -0.0994(4) 0.9279(5) 0.7401(4) 0.060(3) Uani 1 1 d .
H59 H -0.1429 0.9198 0.7495 0.072 Uiso 1 1 calc R
C60 C -0.0765(4) 0.9147(4) 0.6835(3) 0.0461(18) Uani 1 1 d .
H60 H -0.1045 0.8995 0.6534 0.055 Uiso 1 1 calc R
C61 C -0.1610(4) 0.8388(3) 0.5435(3) 0.0376(16) Uani 1 1 d .
C62 C -0.2137(3) 0.8548(3) 0.5791(3) 0.0389(17) Uani 1 1 d .
H62 H -0.2444 0.8829 0.5638 0.047 Uiso 1 1 calc R
C63 C -0.2221(4) 0.8305(4) 0.6362(4) 0.0476(19) Uani 1 1 d .
H63 H -0.2573 0.8433 0.6601 0.057 Uiso 1 1 calc R
C64 C -0.1794(4) 0.7875(3) 0.6584(4) 0.0420(17) Uani 1 1 d .
C65 C -0.1286(4) 0.7695(3) 0.6238(3) 0.0396(17) Uani 1 1 d .
H65 H -0.1001 0.7392 0.6389 0.048 Uiso 1 1 calc R
C66 C -0.1174(3) 0.7946(3) 0.5666(3) 0.0347(15) Uani 1 1 d .
C67 C -0.0607(3) 0.7751(3) 0.5345(3) 0.0273(13) Uani 1 1 d .
H67 H -0.0356 0.7435 0.5520 0.033 Uiso 1 1 calc R
C68 C 0.0202(3) 0.7753(3) 0.4600(3) 0.0300(14) Uani 1 1 d .
H68 H 0.0547 0.7872 0.4889 0.036 Uiso 1 1 calc R
C69 C 0.0320(3) 0.8096(3) 0.4003(3) 0.0306(14) Uani 1 1 d .
H69A H 0.0784 0.8118 0.3919 0.037 Uiso 1 1 calc R
H69B H 0.0111 0.7875 0.3667 0.037 Uiso 1 1 calc R
C70 C 0.0236(3) 0.7064(3) 0.4506(3) 0.0323(15) Uani 1 1 d .
C71 C 0.0729(4) 0.6717(4) 0.4743(4) 0.049(2) Uani 1 1 d .
H71 H 0.1055 0.6910 0.4973 0.059 Uiso 1 1 calc R
C72 C 0.0752(5) 0.6082(4) 0.4647(5) 0.062(2) Uani 1 1 d .
H72 H 0.1092 0.5845 0.4809 0.074 Uiso 1 1 calc R
C73 C 0.0279(5) 0.5807(3) 0.4319(4) 0.053(2) Uani 1 1 d .
H73 H 0.0295 0.5376 0.4255 0.064 Uiso 1 1 calc R
C74 C -0.0226(5) 0.6140(3) 0.4075(4) 0.049(2) Uani 1 1 d .
H74 H -0.0544 0.5941 0.3840 0.058 Uiso 1 1 calc R
C75 C -0.0257(4) 0.6773(3) 0.4181(3) 0.0420(18) Uani 1 1 d .
H75 H -0.0608 0.7006 0.4035 0.050 Uiso 1 1 calc R
C76 C -0.1455(4) 0.8076(3) 0.3242(3) 0.0329(15) Uani 1 1 d .
C77 C -0.1539(4) 0.7518(3) 0.2918(4) 0.048(2) Uani 1 1 d .
H77 H -0.1364 0.7149 0.3076 0.057 Uiso 1 1 calc R
C78 C -0.1861(5) 0.7499(4) 0.2388(4) 0.052(2) Uani 1 1 d .
H78 H -0.1919 0.7119 0.2187 0.063 Uiso 1 1 calc R
C79 C -0.2109(5) 0.8035(4) 0.2137(4) 0.055(2) Uani 1 1 d .
C80 C -0.2031(4) 0.8590(3) 0.2428(3) 0.046(2) Uani 1 1 d .
H80 H -0.2202 0.8955 0.2259 0.055 Uiso 1 1 calc R
C81 C -0.1697(3) 0.8611(3) 0.2972(3) 0.0341(15) Uani 1 1 d .
C82 C -0.1593(4) 0.9210(3) 0.3231(3) 0.0359(15) Uani 1 1 d .
H82 H -0.1767 0.9551 0.3021 0.043 Uiso 1 1 calc R
C83 C -0.1164(3) 0.9990(3) 0.3877(3) 0.0263(13) Uani 1 1 d .
H83 H -0.0798 1.0134 0.3625 0.032 Uiso 1 1 calc R
C84 C -0.0937(3) 0.9978(3) 0.4537(3) 0.0289(13) Uani 1 1 d .
H84A H -0.0734 1.0375 0.4641 0.035 Uiso 1 1 calc R
H84B H -0.1307 0.9915 0.4808 0.035 Uiso 1 1 calc R
C85 C -0.1722(3) 1.0403(3) 0.3754(3) 0.0303(14) Uani 1 1 d .
C86 C -0.2325(3) 1.0273(3) 0.3966(3) 0.0345(15) Uani 1 1 d .
H86 H -0.2391 0.9914 0.4201 0.041 Uiso 1 1 calc R
C87 C -0.2842(4) 1.0660(4) 0.3840(4) 0.0439(18) Uani 1 1 d .
H87 H -0.3254 1.0573 0.3998 0.053 Uiso 1 1 calc R
C88 C -0.2748(4) 1.1165(4) 0.3488(3) 0.0458(19) Uani 1 1 d .
H88 H -0.3101 1.1421 0.3393 0.055 Uiso 1 1 calc R
C89 C -0.2147(4) 1.1311(4) 0.3264(3) 0.0471(19) Uani 1 1 d .
H89 H -0.2086 1.1666 0.3022 0.056 Uiso 1 1 calc R
C90 C -0.1637(4) 1.0927(3) 0.3402(3) 0.0419(17) Uani 1 1 d .
H90 H -0.1222 1.1023 0.3255 0.050 Uiso 1 1 calc R
C91 C 0.4783(6) 0.7963(7) 0.2243(6) 0.089(4) Uani 1 1 d .
H91 H 0.4482 0.7687 0.2071 0.106 Uiso 1 1 calc R
C92 C 0.5678(11) 0.8733(7) 0.2071(8) 0.166(9) Uani 1 1 d .
H92A H 0.5833 0.8620 0.2472 0.249 Uiso 1 1 calc R
H92B H 0.5520 0.9156 0.2077 0.249 Uiso 1 1 calc R
H92C H 0.6028 0.8698 0.1780 0.249 Uiso 1 1 calc R
C93 C 0.5168(8) 0.8161(8) 0.1246(5) 0.117(6) Uani 1 1 d .
H93A H 0.4812 0.7895 0.1128 0.175 Uiso 1 1 calc R
H93B H 0.5573 0.7954 0.1161 0.175 Uiso 1 1 calc R
H93C H 0.5147 0.8546 0.1019 0.175 Uiso 1 1 calc R
C94 C 0.3235(5) 0.2321(4) 0.4865(4) 0.054(2) Uani 1 1 d .
H94 H 0.2820 0.2406 0.4712 0.064 Uiso 1 1 calc R
C95 C 0.3253(8) 0.3395(5) 0.5082(5) 0.094(4) Uani 1 1 d .
H95A H 0.2867 0.3374 0.4832 0.141 Uiso 1 1 calc R
H95B H 0.3551 0.3694 0.4909 0.141 Uiso 1 1 calc R
H95C H 0.3136 0.3522 0.5490 0.141 Uiso 1 1 calc R
C96 C 0.4170(6) 0.2721(6) 0.5355(6) 0.088(4) Uani 1 1 d .
H96A H 0.4315 0.2296 0.5311 0.132 Uiso 1 1 calc R
H96B H 0.4153 0.2828 0.5783 0.132 Uiso 1 1 calc R
H96C H 0.4468 0.2996 0.5147 0.132 Uiso 1 1 calc R
C97 C 0.5239(4) 0.0372(4) 0.4505(4) 0.051(2) Uani 1 1 d .
H97 H 0.5103 -0.0033 0.4599 0.061 Uiso 1 1 calc R
C98 C 0.4964(6) 0.1386(4) 0.4137(4) 0.067(3) Uani 1 1 d .
H98A H 0.4881 0.1453 0.3708 0.100 Uiso 1 1 calc R
H98B H 0.5417 0.1460 0.4222 0.100 Uiso 1 1 calc R
H98C H 0.4703 0.1669 0.4376 0.100 Uiso 1 1 calc R
C99 C 0.4131(4) 0.0573(4) 0.4236(4) 0.056(2) Uani 1 1 d .
H99A H 0.4080 0.0142 0.4352 0.085 Uiso 1 1 calc R
H99B H 0.3996 0.0627 0.3817 0.085 Uiso 1 1 calc R
H99C H 0.3868 0.0832 0.4498 0.085 Uiso 1 1 calc R
C100 C 0.6678(7) 0.0017(5) 0.6473(5) 0.083(3) Uani 1 1 d .
H100 H 0.6276 0.0070 0.6280 0.099 Uiso 1 1 calc R
C101 C 0.7809(6) 0.0177(6) 0.6359(8) 0.110(5) Uani 1 1 d .
H10A H 0.7861 -0.0126 0.6682 0.165 Uiso 1 1 calc R
H10B H 0.7910 0.0587 0.6514 0.165 Uiso 1 1 calc R
H10C H 0.8098 0.0077 0.6027 0.165 Uiso 1 1 calc R
C102 C 0.7083(8) 0.0400(7) 0.5555(6) 0.114(5) Uani 1 1 d .
H10D H 0.7204 0.0834 0.5543 0.171 Uiso 1 1 calc R
H10E H 0.6633 0.0358 0.5439 0.171 Uiso 1 1 calc R
H10F H 0.7350 0.0168 0.5273 0.171 Uiso 1 1 calc R
Cl1 Cl -0.14612(9) 1.24719(9) 0.19169(9) 0.0463(4) Uani 1 1 d .
Cl2 Cl 0.39795(11) 1.19574(12) 0.27718(10) 0.0624(6) Uani 1 1 d .
Cl3 Cl 0.32991(13) 1.18702(11) 0.65310(12) 0.0697(7) Uani 1 1 d .
Cl4 Cl 0.14203(15) 0.59567(10) 0.64082(16) 0.0858(9) Uani 1 1 d .
Cl5 Cl -0.18911(11) 0.75744(11) 0.73025(9) 0.0565(5) Uani 1 1 d .
Cl6 Cl -0.2520(2) 0.80230(11) 0.14503(11) 0.0950(12) Uani 1 1 d .
Fe1 Fe 0.04574(4) 0.94705(4) 0.43835(4) 0.02497(19) Uani 1 1 d .
Fe2 Fe 0.09138(5) 1.05151(4) 0.34445(4) 0.0286(2) Uani 1 1 d .
Fe3 Fe 0.14377(4) 0.91948(4) 0.54788(4) 0.0280(2) Uani 1 1 d .
Fe4 Fe -0.08550(4) 0.86828(4) 0.43175(4) 0.0282(2) Uani 1 1 d .
N1 N 0.0250(3) 1.0228(2) 0.2776(2) 0.0278(11) Uani 1 1 d .
N2 N 0.1533(3) 1.0930(2) 0.4108(2) 0.0291(12) Uani 1 1 d .
N3 N 0.2205(3) 0.9640(2) 0.5001(2) 0.0286(12) Uani 1 1 d .
N4 N 0.0701(3) 0.8767(3) 0.6005(2) 0.0294(12) Uani 1 1 d .
N5 N -0.0420(3) 0.7973(2) 0.4844(2) 0.0270(11) Uani 1 1 d .
N6 N -0.1289(3) 0.9325(2) 0.3719(2) 0.0287(12) Uani 1 1 d .
N7 N 0.5125(6) 0.8292(5) 0.1885(5) 0.095(3) Uani 1 1 d .
N8 N 0.3560(4) 0.2783(3) 0.5103(3) 0.056(2) Uani 1 1 d .
N9 N 0.4801(3) 0.0749(3) 0.4297(3) 0.0477(16) Uani 1 1 d .
N10 N 0.7171(4) 0.0167(3) 0.6151(3) 0.0559(19) Uani 1 1 d .
O1 O 0.0636(3) 1.1346(2) 0.3266(2) 0.0393(12) Uani 1 1 d .
O2 O 0.0883(2) 0.96032(19) 0.35710(18) 0.0283(9) Uani 1 1 d .
O3 O 0.1666(2) 1.0453(2) 0.2942(2) 0.0377(11) Uani 1 1 d .
O4 O 0.0423(2) 1.03906(19) 0.42168(19) 0.0305(10) Uani 1 1 d .
O5 O 0.1666(2) 0.9728(2) 0.6150(2) 0.0356(11) Uani 1 1 d .
O6 O 0.1253(2) 0.8979(2) 0.46169(18) 0.0277(9) Uani 1 1 d .
O7 O 0.1948(2) 0.8484(2) 0.5645(2) 0.0370(11) Uani 1 1 d .
O8 O 0.0649(2) 0.9673(2) 0.52526(18) 0.0285(10) Uani 1 1 d .
O9 O -0.1540(2) 0.8659(2) 0.4905(2) 0.0362(11) Uani 1 1 d .
O10 O 0.0061(2) 0.8703(2) 0.4056(2) 0.0301(10) Uani 1 1 d .
O11 O -0.1138(2) 0.8062(2) 0.3748(2) 0.0388(11) Uani 1 1 d .
O12 O -0.0490(2) 0.9493(2) 0.46106(19) 0.0286(9) Uani 1 1 d .
O13 O 0.4825(4) 0.7986(4) 0.2837(4) 0.093(3) Uani 1 1 d .
O14 O 0.3426(4) 0.1797(3) 0.4828(3) 0.0641(18) Uani 1 1 d .
O15 O 0.5804(3) 0.0489(4) 0.4589(3) 0.0731(19) Uani 1 1 d .
O16 O 0.6652(5) -0.0176(4) 0.6969(3) 0.093(3) Uani 1 1 d .

loop_
_atom_site_aniso_label
_atom_site_aniso_U_11
_atom_site_aniso_U_22
_atom_site_aniso_U_33
_atom_site_aniso_U_23
_atom_site_aniso_U_13
_atom_site_aniso_U_12
C1 0.037(4) 0.033(3) 0.033(4) -0.002(3) -0.001(3) -0.005(3)
C2 0.058(5) 0.024(3) 0.045(4) 0.002(3) -0.005(4) -0.010(3)
C3 0.057(5) 0.022(3) 0.049(4) 0.004(3) 0.009(4) -0.001(3)
C4 0.037(4) 0.033(3) 0.034(3) 0.008(3) 0.006(3) 0.003(3)
C5 0.042(4) 0.034(4) 0.032(3) 0.005(3) 0.001(3) -0.008(3)
C6 0.038(4) 0.028(3) 0.030(3) 0.001(3) 0.004(3) -0.001(3)
C7 0.035(4) 0.025(3) 0.032(3) -0.005(3) 0.000(3) -0.001(3)
C8 0.032(3) 0.021(3) 0.031(3) -0.002(3) 0.002(3) -0.006(3)
C9 0.038(4) 0.026(3) 0.027(3) -0.007(2) 0.004(3) -0.005(3)
C10 0.057(5) 0.058(5) 0.034(4) -0.006(4) -0.002(4) 0.010(4)
C11 0.076(7) 0.078(7) 0.036(4) 0.003(4) 0.011(4) 0.021(6)
C12 0.107(9) 0.044(5) 0.043(5) -0.018(4) -0.018(5) 0.020(5)
C13 0.106(8) 0.037(4) 0.041(5) 0.001(4) -0.030(5) -0.013(5)
C14 0.066(5) 0.032(4) 0.038(4) 0.001(3) -0.003(4) 0.001(4)
C15 0.039(4) 0.022(3) 0.031(3) -0.003(2) -0.005(3) 0.005(3)
C16 0.039(4) 0.030(3) 0.027(3) 0.003(3) 0.002(3) 0.002(3)
C17 0.041(4) 0.038(4) 0.032(4) -0.007(3) 0.002(3) -0.004(3)
C18 0.044(4) 0.059(5) 0.038(4) -0.003(4) 0.006(3) 0.001(4)
C19 0.033(4) 0.051(4) 0.040(4) 0.007(3) 0.008(3) -0.008(3)
C20 0.039(4) 0.034(3) 0.028(3) 0.002(3) 0.001(3) 0.001(3)
C21 0.035(4) 0.028(3) 0.027(3) 0.003(3) 0.001(3) 0.005(3)
C22 0.041(4) 0.025(3) 0.029(3) 0.001(3) -0.007(3) -0.002(3)
C23 0.024(3) 0.029(3) 0.027(3) 0.003(2) 0.002(2) -0.002(2)
C24 0.037(4) 0.032(3) 0.028(3) -0.004(3) 0.004(3) -0.004(3)
C25 0.030(4) 0.023(3) 0.037(4) -0.004(3) -0.003(3) 0.000(3)
C26 0.064(5) 0.027(3) 0.038(4) 0.002(3) -0.010(4) -0.001(3)
C27 0.080(7) 0.030(4) 0.050(5) 0.005(3) -0.021(4) -0.004(4)
C28 0.071(6) 0.039(4) 0.066(6) -0.018(4) -0.028(5) 0.008(4)
C29 0.084(7) 0.042(4) 0.050(5) -0.016(4) -0.025(5) 0.012(4)
C30 0.071(6) 0.029(3) 0.034(4) -0.012(3) -0.018(4) 0.009(3)
C31 0.035(4) 0.040(4) 0.030(3) -0.002(3) -0.004(3) 0.001(3)
C32 0.043(4) 0.054(4) 0.030(4) 0.002(3) 0.004(3) -0.008(4)
C33 0.068(6) 0.042(4) 0.033(4) -0.015(3) -0.010(4) 0.000(4)
C34 0.048(5) 0.044(4) 0.047(5) -0.011(4) -0.010(4) -0.008(4)
C35 0.043(4) 0.048(4) 0.051(5) -0.008(4) -0.007(4) -0.002(4)
C36 0.025(3) 0.032(3) 0.031(3) -0.003(3) 0.001(3) 0.000(3)
C37 0.023(3) 0.041(4) 0.037(4) 0.002(3) 0.000(3) 0.000(3)
C38 0.042(4) 0.026(3) 0.021(3) 0.001(3) 0.001(3) 0.001(3)
C39 0.028(3) 0.034(3) 0.036(4) -0.007(3) -0.004(3) -0.001(3)
C40 0.028(3) 0.033(3) 0.032(3) -0.008(3) -0.005(3) 0.000(3)
C41 0.042(4) 0.033(3) 0.036(4) 0.002(3) 0.000(3) 0.007(3)
C42 0.035(4) 0.028(3) 0.053(4) -0.002(3) -0.009(3) 0.007(3)
C43 0.035(4) 0.054(5) 0.059(5) -0.015(4) 0.010(4) -0.001(4)
C44 0.043(4) 0.071(6) 0.039(4) -0.013(4) 0.016(4) -0.005(4)
C45 0.041(4) 0.041(4) 0.030(4) 0.000(3) -0.005(3) -0.004(3)
C46 0.037(4) 0.036(4) 0.030(3) 0.005(3) -0.006(3) 0.000(3)
C47 0.034(4) 0.051(4) 0.037(4) -0.001(3) -0.004(3) 0.009(3)
C48 0.059(5) 0.034(4) 0.059(5) -0.005(4) -0.001(4) 0.013(4)
C49 0.054(5) 0.034(4) 0.063(5) -0.001(4) -0.002(4) 0.008(4)
C50 0.043(4) 0.032(4) 0.063(5) 0.005(3) 0.005(4) -0.007(3)
C51 0.038(4) 0.031(3) 0.029(3) 0.004(3) -0.008(3) -0.001(3)
C52 0.030(3) 0.033(3) 0.025(3) -0.001(3) 0.001(3) 0.001(3)
C53 0.029(3) 0.031(3) 0.024(3) -0.008(3) -0.002(2) -0.005(3)
C54 0.035(4) 0.020(3) 0.032(3) 0.001(2) 0.002(3) 0.004(3)
C55 0.036(4) 0.031(3) 0.033(4) -0.002(3) 0.000(3) 0.000(3)
C56 0.047(4) 0.050(4) 0.034(4) 0.007(3) -0.004(3) -0.003(4)
C57 0.057(5) 0.085(7) 0.028(4) -0.003(4) -0.003(4) -0.008(5)
C58 0.060(5) 0.089(7) 0.026(4) 0.005(4) 0.014(4) 0.010(5)
C59 0.035(4) 0.106(8) 0.039(4) 0.002(5) 0.008(3) 0.005(5)
C60 0.034(4) 0.063(5) 0.042(4) -0.001(4) 0.005(3) -0.003(4)
C61 0.038(4) 0.036(4) 0.039(4) 0.001(3) 0.005(3) -0.005(3)
C62 0.029(4) 0.043(4) 0.045(4) 0.010(3) 0.010(3) 0.002(3)
C63 0.038(4) 0.051(5) 0.054(5) 0.005(4) 0.009(4) -0.006(4)
C64 0.043(4) 0.041(4) 0.043(4) 0.011(3) 0.007(3) -0.003(3)
C65 0.050(5) 0.033(4) 0.036(4) 0.003(3) 0.003(3) 0.008(3)
C66 0.035(4) 0.034(3) 0.035(4) -0.001(3) 0.000(3) 0.007(3)
C67 0.034(3) 0.020(3) 0.027(3) 0.002(2) -0.005(3) 0.005(2)
C68 0.032(3) 0.023(3) 0.035(3) -0.002(3) -0.001(3) 0.009(3)
C69 0.037(4) 0.020(3) 0.035(3) -0.005(3) 0.003(3) -0.002(3)
C70 0.042(4) 0.021(3) 0.034(3) 0.005(3) 0.012(3) 0.005(3)
C71 0.052(5) 0.044(4) 0.052(5) 0.005(4) -0.003(4) 0.013(4)
C72 0.073(6) 0.036(4) 0.076(6) 0.012(4) 0.008(5) 0.014(4)
C73 0.078(6) 0.024(3) 0.058(5) 0.009(4) 0.025(5) 0.008(4)
C74 0.068(6) 0.034(4) 0.044(4) -0.005(3) 0.017(4) -0.005(4)
C75 0.050(5) 0.036(4) 0.041(4) -0.001(3) 0.006(3) -0.003(3)
C76 0.038(4) 0.028(3) 0.033(3) -0.003(3) -0.003(3) -0.011(3)
C77 0.063(5) 0.031(4) 0.050(5) -0.010(3) -0.010(4) -0.004(4)
C78 0.075(6) 0.038(4) 0.044(5) -0.010(4) -0.012(4) -0.010(4)
C79 0.080(7) 0.048(5) 0.038(4) -0.005(4) -0.018(4) -0.014(4)
C80 0.073(6) 0.029(4) 0.035(4) 0.004(3) -0.019(4) -0.011(4)
C81 0.041(4) 0.030(3) 0.032(3) -0.007(3) -0.005(3) -0.002(3)
C82 0.043(4) 0.025(3) 0.040(4) -0.003(3) 0.001(3) 0.000(3)
C83 0.033(3) 0.017(3) 0.029(3) 0.002(2) -0.001(3) 0.002(2)
C84 0.033(3) 0.025(3) 0.029(3) -0.007(2) -0.002(3) -0.007(3)
C85 0.031(3) 0.029(3) 0.030(3) 0.001(3) 0.000(3) -0.003(3)
C86 0.026(3) 0.031(3) 0.046(4) -0.003(3) 0.001(3) -0.007(3)
C87 0.033(4) 0.045(4) 0.054(5) -0.014(4) -0.003(3) 0.002(3)
C88 0.045(4) 0.053(5) 0.040(4) -0.012(4) -0.009(3) 0.025(4)
C89 0.062(5) 0.038(4) 0.042(4) 0.006(3) 0.000(4) 0.014(4)
C90 0.046(4) 0.042(4) 0.038(4) 0.004(3) 0.005(3) 0.014(3)
C91 0.070(8) 0.106(10) 0.090(9) -0.023(8) 0.027(7) 0.002(7)
C92 0.27(3) 0.091(11) 0.138(14) -0.007(10) -0.066(16) -0.061(14)
C93 0.138(14) 0.149(14) 0.063(8) -0.002(8) -0.026(8) 0.029(11)
C94 0.072(6) 0.045(5) 0.044(5) 0.001(4) -0.005(4) -0.001(4)
C95 0.166(14) 0.046(6) 0.070(7) -0.003(5) -0.013(8) -0.001(7)
C96 0.068(7) 0.106(9) 0.091(8) -0.004(7) -0.016(6) -0.025(7)
C97 0.049(5) 0.057(5) 0.047(5) 0.000(4) 0.012(4) 0.003(4)
C98 0.091(8) 0.054(5) 0.055(5) 0.010(4) -0.002(5) -0.025(5)
C99 0.040(4) 0.051(5) 0.078(6) 0.002(4) -0.002(4) 0.006(4)
C100 0.103(9) 0.071(7) 0.073(7) -0.015(6) 0.010(7) -0.023(7)
C101 0.077(9) 0.083(9) 0.171(15) -0.023(9) -0.011(9) 0.018(7)
C102 0.146(14) 0.111(11) 0.085(9) 0.008(8) 0.009(9) -0.011(10)
Cl1 0.0374(9) 0.0410(9) 0.0605(12) 0.0133(8) 0.0035(9) 0.0026(8)
Cl2 0.0470(12) 0.0896(16) 0.0507(11) 0.0004(11) 0.0073(9) -0.0313(12)
Cl3 0.0798(17) 0.0563(13) 0.0730(15) -0.0294(12) 0.0027(13) -0.0282(12)
Cl4 0.0869(19) 0.0327(10) 0.138(3) 0.0142(13) 0.0179(18) 0.0079(12)
Cl5 0.0542(12) 0.0720(14) 0.0432(11) 0.0144(10) 0.0164(9) 0.0095(11)
Cl6 0.182(3) 0.0487(12) 0.0544(14) -0.0019(11) -0.0600(18) -0.0215(17)
Fe1 0.0268(4) 0.0224(4) 0.0257(4) -0.0010(4) -0.0005(4) -0.0019(4)
Fe2 0.0358(5) 0.0244(4) 0.0255(4) -0.0002(4) -0.0019(4) -0.0055(4)
Fe3 0.0268(4) 0.0302(4) 0.0270(5) 0.0017(4) -0.0005(4) -0.0023(4)
Fe4 0.0283(5) 0.0250(4) 0.0312(5) 0.0016(4) -0.0025(4) -0.0023(4)
N1 0.037(3) 0.022(3) 0.025(3) -0.002(2) 0.000(2) -0.002(2)
N2 0.036(3) 0.025(3) 0.026(3) -0.003(2) -0.004(2) -0.003(2)
N3 0.026(3) 0.022(3) 0.038(3) -0.002(2) -0.002(2) 0.004(2)
N4 0.030(3) 0.033(3) 0.025(3) 0.000(2) -0.005(2) 0.000(2)
N5 0.031(3) 0.020(2) 0.030(3) 0.001(2) -0.005(2) 0.001(2)
N6 0.036(3) 0.022(3) 0.028(3) 0.002(2) -0.002(2) -0.002(2)
N7 0.104(9) 0.089(7) 0.090(8) -0.012(6) -0.011(7) 0.012(7)
N8 0.092(6) 0.038(4) 0.039(4) -0.008(3) 0.006(4) -0.020(4)
N9 0.050(4) 0.053(4) 0.040(3) 0.004(3) 0.005(3) -0.006(3)
N10 0.058(5) 0.054(4) 0.056(4) 0.000(3) 0.020(4) -0.009(4)
O1 0.054(3) 0.022(2) 0.042(3) 0.001(2) -0.014(2) -0.008(2)
O2 0.035(2) 0.026(2) 0.024(2) -0.0037(17) -0.0004(18) -0.0054(19)
O3 0.046(3) 0.038(3) 0.030(2) -0.005(2) 0.007(2) -0.017(2)
O4 0.037(3) 0.023(2) 0.032(2) 0.0011(18) 0.001(2) -0.0018(19)
O5 0.038(3) 0.042(3) 0.026(2) -0.006(2) 0.003(2) -0.013(2)
O6 0.025(2) 0.033(2) 0.026(2) -0.0043(18) 0.0009(17) 0.0018(18)
O7 0.028(2) 0.040(3) 0.044(3) 0.011(2) 0.003(2) 0.004(2)
O8 0.033(2) 0.033(2) 0.019(2) -0.0007(17) 0.0030(17) 0.0006(19)
O9 0.031(3) 0.035(2) 0.043(3) 0.009(2) 0.000(2) 0.001(2)
O10 0.033(2) 0.024(2) 0.033(2) -0.0009(19) 0.0003(19) -0.0058(19)
O11 0.043(3) 0.028(2) 0.045(3) 0.001(2) -0.008(2) -0.002(2)
O12 0.024(2) 0.027(2) 0.034(2) -0.0025(19) -0.0015(18) -0.0034(19)
O13 0.067(5) 0.115(7) 0.097(6) -0.018(5) 0.008(4) 0.010(5)
O14 0.094(5) 0.039(3) 0.060(4) -0.007(3) 0.000(4) -0.003(3)
O15 0.043(4) 0.110(6) 0.066(4) -0.011(4) 0.005(3) -0.003(4)
O16 0.128(8) 0.085(5) 0.064(5) 0.010(4) 0.021(5) -0.031(5)

loop_
_atom_type_symbol
_atom_type_description
_atom_type_scat_dispersion_real
_atom_type_scat_dispersion_imag
_atom_type_scat_source
C C 0.0033 0.0016 'International Tables Vol C Tables 4.2.6.8 and 6.1.1.4'
H H 0.0000 0.0000 'International Tables Vol C Tables 4.2.6.8 and 6.1.1.4'
N N 0.0061 0.0033 'International Tables Vol C Tables 4.2.6.8 and 6.1.1.4'
O O 0.0106 0.0060 'International Tables Vol C Tables 4.2.6.8 and 6.1.1.4'
Cl Cl 0.1484 0.1585 'International Tables Vol C Tables 4.2.6.8 and 6.1.1.4'
Fe Fe 0.3463 0.8444 'International Tables Vol C Tables 4.2.6.8 and 6.1.1.4'

loop_
_geom_angle_atom_site_label_1
_geom_angle_atom_site_label_2
_geom_angle_atom_site_label_3
_geom_angle
O1 C1 C6 124.0(6)
O1 C1 C2 116.8(6)
C6 C1 C2 119.2(7)
C3 C2 C1 121.0(7)
C2 C3 C4 119.3(6)
C5 C4 C3 121.0(7)
C5 C4 Cl1 119.3(6)
C3 C4 Cl1 119.6(5)
C4 C5 C6 119.5(7)
C1 C6 C5 119.8(6)
C1 C6 C7 123.4(6)
C5 C6 C7 116.4(6)
N1 C7 C6 124.7(6)
N1 C8 C15 115.1(5)
N1 C8 C9 106.2(5)
C15 C8 C9 112.0(5)
O2 C9 C8 107.1(5)
C15 C10 C11 118.6(9)
C12 C11 C10 121.1(9)
C13 C12 C11 119.4(8)
C12 C13 C14 121.4(9)
C13 C14 C15 120.1(8)
C10 C15 C14 119.3(7)
C10 C15 C8 121.6(6)
C14 C15 C8 119.1(6)
O3 C16 C21 123.4(6)
O3 C16 C17 117.5(6)
C21 C16 C17 119.1(6)
C18 C17 C16 121.0(7)
C19 C18 C17 119.3(7)
C18 C19 C20 120.9(7)
C18 C19 Cl2 119.8(6)
C20 C19 Cl2 119.2(6)
C19 C20 C21 120.2(7)
C16 C21 C20 119.6(6)
C16 C21 C22 123.5(6)
C20 C21 C22 116.8(6)
N2 C22 C21 125.5(6)
N2 C23 C25 113.5(5)
N2 C23 C24 107.2(5)
C25 C23 C24 111.4(5)
O4 C24 C23 109.0(5)
C26 C25 C30 118.0(6)
C26 C25 C23 121.5(6)
C30 C25 C23 120.5(6)
C25 C26 C27 120.6(7)
C28 C27 C26 120.4(7)
C29 C28 C27 119.5(7)
C28 C29 C30 120.4(7)
C29 C30 C25 120.8(7)
O5 C31 C36 122.8(6)
O5 C31 C32 118.4(6)
C36 C31 C32 118.8(6)
C33 C32 C31 121.2(7)
C32 C33 C34 120.2(7)
C33 C34 C35 120.7(7)
C33 C34 Cl3 120.3(6)
C35 C34 Cl3 119.1(7)
C34 C35 C36 119.6(8)
C31 C36 C35 119.5(6)
C31 C36 C37 123.6(6)
C35 C36 C37 116.9(6)
N3 C37 C36 125.2(6)
N3 C38 C40 114.5(5)
N3 C38 C39 106.1(5)
C40 C38 C39 111.1(5)
O6 C39 C38 109.7(5)
C41 C40 C45 118.9(7)
C41 C40 C38 122.4(6)
C45 C40 C38 118.6(6)
C42 C41 C40 120.0(7)
C43 C42 C41 121.2(7)
C42 C43 C44 119.5(7)
C43 C44 C45 121.3(7)
C44 C45 C40 119.2(7)
O7 C46 C47 119.5(7)
O7 C46 C51 122.3(6)
C47 C46 C51 118.1(6)
C48 C47 C46 122.6(8)
C47 C48 C49 119.0(7)
C50 C49 C48 121.1(7)
C50 C49 Cl4 119.7(7)
C48 C49 Cl4 119.2(6)
C49 C50 C51 120.2(8)
C50 C51 C46 119.0(7)
C50 C51 C52 116.7(7)
C46 C51 C52 124.2(6)
N4 C52 C51 124.7(6)
N4 C53 C55 116.0(5)
N4 C53 C54 107.9(5)
C55 C53 C54 110.1(5)
O8 C54 C53 109.6(5)
C60 C55 C56 120.0(7)
C60 C55 C53 119.9(6)
C56 C55 C53 119.9(6)
C57 C56 C55 120.3(8)
C56 C57 C58 119.8(8)
C59 C58 C57 119.4(7)
C60 C59 C58 120.5(8)
C59 C60 C55 119.9(8)
O9 C61 C62 118.5(6)
O9 C61 C66 123.6(6)
C62 C61 C66 118.0(6)
C63 C62 C61 121.4(7)
C62 C63 C64 120.2(7)
C65 C64 C63 119.6(7)
C65 C64 Cl5 120.0(6)
C63 C64 Cl5 120.4(6)
C64 C65 C66 121.8(7)
C65 C66 C61 119.0(6)
C65 C66 C67 117.9(6)
C61 C66 C67 123.1(6)
N5 C67 C66 124.7(6)
N5 C68 C70 114.2(5)
N5 C68 C69 107.3(5)
C70 C68 C69 110.7(5)
O10 C69 C68 108.4(5)
C71 C70 C75 119.7(7)
C71 C70 C68 121.6(7)
C75 C70 C68 118.7(6)
C70 C71 C72 120.5(9)
C73 C72 C71 119.3(9)
C72 C73 C74 121.9(7)
C73 C74 C75 118.8(8)
C74 C75 C70 119.7(8)
O11 C76 C81 124.8(6)
O11 C76 C77 118.6(6)
C81 C76 C77 116.5(6)
C78 C77 C76 121.7(8)
C77 C78 C79 120.5(7)
C80 C79 C78 120.2(7)
C80 C79 Cl6 118.5(7)
C78 C79 Cl6 121.3(6)
C79 C80 C81 119.4(7)
C80 C81 C76 121.6(6)
C80 C81 C82 116.8(6)
C76 C81 C82 121.6(6)
N6 C82 C81 126.2(7)
C85 C83 N6 113.4(5)
C85 C83 C84 115.1(5)
N6 C83 C84 105.0(5)
O12 C84 C83 109.0(5)
C86 C85 C90 118.6(7)
C86 C85 C83 121.7(6)
C90 C85 C83 119.6(6)
C85 C86 C87 121.0(7)
C88 C87 C86 119.3(7)
C87 C88 C89 121.4(7)
C88 C89 C90 118.5(7)
C89 C90 C85 121.2(7)
N7 C91 O13 123.9(13)
O14 C94 N8 124.9(10)
O15 C97 N9 126.5(9)
O16 C100 N10 129.9(14)
O10 Fe1 O8 127.68(18)
O10 Fe1 O2 88.71(17)
O8 Fe1 O2 136.91(18)
O10 Fe1 O4 137.72(19)
O8 Fe1 O4 88.06(18)
O2 Fe1 O4 73.41(17)
O10 Fe1 O12 73.07(18)
O8 Fe1 O12 87.21(17)
O2 Fe1 O12 129.78(18)
O4 Fe1 O12 89.26(18)
O10 Fe1 O6 89.53(18)
O8 Fe1 O6 73.18(17)
O2 Fe1 O6 86.73(18)
O4 Fe1 O6 126.08(19)
O12 Fe1 O6 137.58(18)
O3 Fe2 O1 101.0(2)
O3 Fe2 O2 92.2(2)
O1 Fe2 O2 160.3(2)
O3 Fe2 O4 153.5(2)
O1 Fe2 O4 98.4(2)
O2 Fe2 O4 74.42(17)
O3 Fe2 N1 96.2(2)
O1 Fe2 N1 86.4(2)
O2 Fe2 N1 77.62(18)
O4 Fe2 N1 102.8(2)
O3 Fe2 N2 86.3(2)
O1 Fe2 N2 85.9(2)
O2 Fe2 N2 109.75(19)
O4 Fe2 N2 77.3(2)
N1 Fe2 N2 172.2(2)
O7 Fe3 O5 101.4(2)
O7 Fe3 O6 95.8(2)
O5 Fe3 O6 156.28(19)
O7 Fe3 O8 157.2(2)
O5 Fe3 O8 94.8(2)
O6 Fe3 O8 74.10(17)
O7 Fe3 N4 86.9(2)
O5 Fe3 N4 91.0(2)
O6 Fe3 N4 106.19(19)
O8 Fe3 N4 76.82(19)
O7 Fe3 N3 92.5(2)
O5 Fe3 N3 85.7(2)
O6 Fe3 N3 77.27(19)
O8 Fe3 N3 104.73(18)
N4 Fe3 N3 176.5(2)
O9 Fe4 O11 101.2(2)
O9 Fe4 O10 154.51(19)
O11 Fe4 O10 96.8(2)
O9 Fe4 O12 94.88(19)
O11 Fe4 O12 158.11(19)
O10 Fe4 O12 73.37(17)
O9 Fe4 N6 97.0(2)
O11 Fe4 N6 85.5(2)
O10 Fe4 N6 102.3(2)
O12 Fe4 N6 77.87(18)
O9 Fe4 N5 85.8(2)
O11 Fe4 N5 89.0(2)
O10 Fe4 N5 76.6(2)
O12 Fe4 N5 106.98(19)
N6 Fe4 N5 174.2(2)
C7 N1 C8 118.3(5)
C7 N1 Fe2 127.6(4)
C8 N1 Fe2 113.7(4)
C22 N2 C23 120.5(5)
C22 N2 Fe2 125.2(4)
C23 N2 Fe2 113.7(4)
C37 N3 C38 118.6(6)
C37 N3 Fe3 127.2(5)
C38 N3 Fe3 113.7(4)
C52 N4 C53 119.6(6)
C52 N4 Fe3 125.9(5)
C53 N4 Fe3 113.9(4)
C67 N5 C68 117.6(5)
C67 N5 Fe4 128.4(5)
C68 N5 Fe4 113.9(4)
C82 N6 C83 118.1(5)
C82 N6 Fe4 127.5(5)
C83 N6 Fe4 114.1(4)
C91 N7 C93 122.0(13)
C91 N7 C92 126.2(12)
C93 N7 C92 109.5(14)
C94 N8 C96 123.6(9)
C94 N8 C95 116.7(9)
C96 N8 C95 119.7(9)
C97 N9 C99 122.5(7)
C97 N9 C98 120.8(8)
C99 N9 C98 116.7(8)
C100 N10 C101 125.0(11)
C100 N10 C102 119.9(11)
C101 N10 C102 114.8(11)
C1 O1 Fe2 133.6(4)
C9 O2 Fe2 111.1(3)
C9 O2 Fe1 130.6(4)
Fe2 O2 Fe1 106.20(19)
C16 O3 Fe2 129.8(4)
C24 O4 Fe2 111.9(4)
C24 O4 Fe1 129.9(4)
Fe2 O4 Fe1 105.6(2)
C31 O5 Fe3 134.9(4)
C39 O6 Fe3 111.0(4)
C39 O6 Fe1 130.2(4)
Fe3 O6 Fe1 105.97(19)
C46 O7 Fe3 133.0(4)
C54 O8 Fe3 111.2(4)
C54 O8 Fe1 131.5(4)
Fe3 O8 Fe1 106.7(2)
C61 O9 Fe4 133.7(4)
C69 O10 Fe1 130.0(4)
C69 O10 Fe4 111.4(4)
Fe1 O10 Fe4 108.0(2)
C76 O11 Fe4 134.4(4)
C84 O12 Fe4 111.2(3)
C84 O12 Fe1 128.9(4)
Fe4 O12 Fe1 105.33(19)

loop_
_geom_bond_atom_site_label_1
_geom_bond_atom_site_label_2
_geom_bond_distance
C1 O1 1.321(9)
C1 C6 1.401(10)
C1 C2 1.408(10)
C2 C3 1.385(11)
C3 C4 1.406(11)
C4 C5 1.381(10)
C4 Cl1 1.741(7)
C5 C6 1.422(10)
C6 C7 1.451(9)
C7 N1 1.295(8)
C8 N1 1.482(7)
C8 C15 1.513(9)
C8 C9 1.534(9)
C9 O2 1.429(7)
C10 C15 1.385(11)
C10 C11 1.407(12)
C11 C12 1.385(15)
C12 C13 1.346(15)
C13 C14 1.381(11)
C14 C15 1.404(11)
C16 O3 1.319(8)
C16 C21 1.404(9)
C16 C17 1.410(9)
C17 C18 1.394(11)
C18 C19 1.387(11)
C19 C20 1.391(10)
C19 Cl2 1.744(8)
C20 C21 1.406(10)
C21 C22 1.452(9)
C22 N2 1.269(9)
C23 N2 1.487(8)
C23 C25 1.506(9)
C23 C24 1.552(9)
C24 O4 1.424(7)
C25 C26 1.380(9)
C25 C30 1.403(10)
C26 C27 1.394(11)
C27 C28 1.376(12)
C28 C29 1.368(12)
C29 C30 1.383(10)
C31 O5 1.319(8)
C31 C36 1.404(9)
C31 C32 1.411(10)
C32 C33 1.366(11)
C33 C34 1.383(12)
C34 C35 1.388(11)
C34 Cl3 1.737(8)
C35 C36 1.416(10)
C36 C37 1.471(9)
C37 N3 1.274(9)
C38 N3 1.495(8)
C38 C40 1.509(9)
C38 C39 1.543(9)
C39 O6 1.417(8)
C40 C41 1.391(10)
C40 C45 1.393(10)
C41 C42 1.372(10)
C42 C43 1.357(11)
C43 C44 1.365(12)
C44 C45 1.382(11)
C46 O7 1.322(8)
C46 C47 1.405(10)
C46 C51 1.422(10)
C47 C48 1.368(11)
C48 C49 1.393(13)
C49 C50 1.383(11)
C49 Cl4 1.748(8)
C50 C51 1.413(10)
C51 C52 1.447(9)
C52 N4 1.305(9)
C53 N4 1.467(8)
C53 C55 1.530(9)
C53 C54 1.533(9)
C54 O8 1.423(8)
C55 C60 1.383(10)
C55 C56 1.386(10)
C56 C57 1.372(11)
C57 C58 1.402(13)
C58 C59 1.382(13)
C59 C60 1.376(11)
C61 O9 1.325(8)
C61 C62 1.403(10)
C61 C66 1.421(10)
C62 C63 1.385(10)
C63 C64 1.387(11)
C64 C65 1.369(11)
C64 Cl5 1.737(8)
C65 C66 1.404(10)
C66 C67 1.449(9)
C67 N5 1.274(8)
C68 N5 1.491(8)
C68 C70 1.518(8)
C68 C69 1.543(9)
C69 O10 1.434(8)
C70 C71 1.384(10)
C70 C75 1.409(11)
C71 C72 1.399(12)
C72 C73 1.369(14)
C73 C74 1.391(13)
C74 C75 1.402(10)
C76 O11 1.306(8)
C76 C81 1.406(10)
C76 C77 1.425(9)
C77 C78 1.357(11)
C78 C79 1.392(12)
C79 C80 1.381(11)
C79 Cl6 1.753(8)
C80 C81 1.396(10)
C81 C82 1.443(9)
C82 N6 1.282(9)
C83 C85 1.502(9)
C83 N6 1.512(8)
C83 C84 1.540(8)
C84 O12 1.421(8)
C85 C86 1.376(9)
C85 C90 1.393(10)
C86 C87 1.402(10)
C87 C88 1.363(12)
C88 C89 1.390(12)
C89 C90 1.392(11)
C91 N7 1.289(16)
C91 O13 1.323(15)
C92 N7 1.559(19)
C93 N7 1.451(15)
C94 O14 1.212(10)
C94 N8 1.326(11)
C95 N8 1.481(13)
C96 N8 1.400(14)
C97 O15 1.224(10)
C97 N9 1.316(11)
C98 N9 1.473(11)
C99 N9 1.459(10)
C100 O16 1.180(13)
C100 N10 1.298(14)
C101 N10 1.413(15)
C102 N10 1.431(15)
Fe1 O10 2.003(4)
Fe1 O8 2.021(4)
Fe1 O2 2.034(4)
Fe1 O4 2.040(4)
Fe1 O12 2.046(4)
Fe1 O6 2.047(4)
Fe2 O3 1.934(5)
Fe2 O1 1.941(5)
Fe2 O2 2.008(4)
Fe2 O4 2.018(4)
Fe2 N1 2.128(5)
Fe2 N2 2.160(5)
Fe3 O7 1.917(5)
Fe3 O5 1.949(4)
Fe3 O6 2.010(4)
Fe3 O8 2.015(5)
Fe3 N4 2.147(6)
Fe3 N3 2.155(6)
Fe4 O9 1.940(5)
Fe4 O11 1.945(5)
Fe4 O10 2.004(5)
Fe4 O12 2.032(4)
Fe4 N6 2.134(5)
Fe4 N5 2.142(5)
